data_4060990
loop_
_publ_author_name
'Wanniarachchi, Yoshitha A.'
'Khan, Masood A.'
'Slaughter, LeGrande M.'

_publ_section_title
;
 An Unusually Static, Sterically Hindered Silver Bis(N-heterocyclic carbene)
 Complex and Its Use in Transmetalation
;
_journal_coden_ASTM ORGND7
_journal_issue 25
_journal_name_full Organometallics
_journal_page_first 5881
_journal_page_last 5884
_journal_paper_doi 10.1021/om0493098
_journal_volume 23
_journal_year 2004
_chemical_formula_sum 'C34 H42 B Cl2 F4 N4 Rh'
_chemical_formula_weight 767.34
_space_group_IT_number 14
_symmetry_cell_setting monoclinic
_symmetry_space_group_name_Hall '-P 2ybc'
_symmetry_space_group_name_H-M 'P 1 21/c 1'
_cell_angle_alpha 90.00
_cell_angle_beta 115.776(2)
_cell_angle_gamma 90.00
_cell_formula_units_Z 4
_cell_length_a 17.605(3)
_cell_length_b 13.365(2)
_cell_length_c 16.052(2)
_cell_measurement_temperature 103(2)
_cell_volume 3401.1(9)
_diffrn_ambient_temperature 103(2)
_exptl_crystal_density_diffrn 1.499
_cod_depositor_comments
;
The following automatic conversions were performed:
'_symmetry_cell_setting' value 'Monoclinic' changed to 'monoclinic'
according to '/home/saulius/struct/CIF-dictionaries/cif_core.dic'
dictionary named 'cif_core.dic' version 2.4.1 from 2010-06-29.

Automatic conversion script
Id: cif_fix_enum 1527 2010-12-29 10:47:43Z saulius 
;
_cod_original_sg_symbol_H-M 'P 21/c'
_cod_database_code 4060990

loop_
_symmetry_equiv_pos_as_xyz
'x, y, z'
'-x, y+1/2, -z+1/2'
'-x, -y, -z'
'x, -y-1/2, z-1/2'

loop_
_atom_site_label
_atom_site_type_symbol
_atom_site_fract_x
_atom_site_fract_y
_atom_site_fract_z
_atom_site_U_iso_or_equiv
_atom_site_adp_type
_atom_site_occupancy
_atom_site_symmetry_multiplicity
_atom_site_calc_flag
_atom_site_refinement_flags
_atom_site_disorder_assembly
_atom_site_disorder_group
Rh1 Rh -0.696879(14) 0.187742(17) -0.279641(15) 0.01508(6) Uani 1 1 d . . .
N1 N -0.68149(16) 0.03290(19) -0.42241(17) 0.0173(5) Uani 1 1 d . . .
N2 N -0.58399(16) 0.1423(2) -0.36992(17) 0.0181(5) Uani 1 1 d . . .
N3 N -0.58108(15) 0.31291(19) -0.32810(17) 0.0172(5) Uani 1 1 d . . .
N4 N -0.68082(16) 0.4116(2) -0.34072(17) 0.0178(5) Uani 1 1 d . . .
C1 C -0.6626(2) -0.1617(3) -0.3311(2) 0.0282(7) Uani 1 1 d . . .
H1A H -0.6630 -0.1738 -0.2710 0.042 Uiso 1 1 calc R . .
H1B H -0.6176 -0.1142 -0.3233 0.042 Uiso 1 1 calc R . .
H1C H -0.6528 -0.2249 -0.3558 0.042 Uiso 1 1 calc R . .
C2 C -0.7466(2) -0.1187(2) -0.3975(2) 0.0205(6) Uani 1 1 d . . .
C3 C -0.8203(2) -0.1726(3) -0.4165(2) 0.0266(7) Uani 1 1 d . . .
H3A H -0.8162 -0.2343 -0.3855 0.032 Uiso 1 1 calc R . .
C4 C -0.8987(2) -0.1395(3) -0.4787(2) 0.0284(7) Uani 1 1 d . . .
C5 C -0.9765(3) -0.1997(3) -0.4971(3) 0.0409(10) Uani 1 1 d . . .
H5A H -0.9743 -0.2234 -0.4384 0.061 Uiso 1 1 calc R . .
H5B H -0.9793 -0.2572 -0.5363 0.061 Uiso 1 1 calc R . .
H5C H -1.0266 -0.1577 -0.5287 0.061 Uiso 1 1 calc R . .
C6 C -0.9046(2) -0.0496(3) -0.5258(2) 0.0250(7) Uani 1 1 d . . .
H6A H -0.9583 -0.0268 -0.5697 0.030 Uiso 1 1 calc R . .
C7 C -0.8328(2) 0.0072(2) -0.5093(2) 0.0203(6) Uani 1 1 d . . .
C8 C -0.8395(2) 0.1007(3) -0.5649(2) 0.0243(7) Uani 1 1 d . . .
H8A H -0.8073 0.1548 -0.5233 0.036 Uiso 1 1 calc R . .
H8B H -0.8989 0.1205 -0.5978 0.036 Uiso 1 1 calc R . .
H8C H -0.8168 0.0875 -0.6098 0.036 Uiso 1 1 calc R . .
C9 C -0.75539(19) -0.0275(2) -0.4428(2) 0.0181(6) Uani 1 1 d . . .
C10 C -0.6276(2) 0.0145(3) -0.4634(2) 0.0227(7) Uani 1 1 d . . .
H10A H -0.6331 -0.0370 -0.5064 0.027 Uiso 1 1 calc R . .
C11 C -0.56616(19) 0.0838(3) -0.4304(2) 0.0222(7) Uani 1 1 d . . .
H11A H -0.5199 0.0912 -0.4454 0.027 Uiso 1 1 calc R . .
C12 C -0.65558(18) 0.1135(2) -0.3643(2) 0.0170(6) Uani 1 1 d . . .
C13 C -0.53097(18) 0.2230(2) -0.3133(2) 0.0198(6) Uani 1 1 d . . .
H13A H -0.5067 0.2038 -0.2472 0.024 Uiso 1 1 calc R . .
H13B H -0.4839 0.2353 -0.3301 0.024 Uiso 1 1 calc R . .
C14 C -0.56314(19) 0.4043(2) -0.3566(2) 0.0194(6) Uani 1 1 d . . .
H14A H -0.5158 0.4199 -0.3678 0.023 Uiso 1 1 calc R . .
C15 C -0.6261(2) 0.4661(2) -0.3651(2) 0.0206(6) Uani 1 1 d . . .
H15A H -0.6322 0.5341 -0.3841 0.025 Uiso 1 1 calc R . .
C16 C -0.65374(18) 0.3146(2) -0.31791(19) 0.0157(6) Uani 1 1 d . . .
C17 C -0.75345(19) 0.4555(2) -0.3354(2) 0.0177(6) Uani 1 1 d . . .
C18 C -0.7389(2) 0.5276(2) -0.2665(2) 0.0208(6) Uani 1 1 d . . .
C19 C -0.6515(2) 0.5605(3) -0.2017(2) 0.0280(7) Uani 1 1 d . . .
H19A H -0.6544 0.6069 -0.1559 0.042 Uiso 1 1 calc R . .
H19B H -0.6253 0.5942 -0.2369 0.042 Uiso 1 1 calc R . .
H19C H -0.6177 0.5020 -0.1701 0.042 Uiso 1 1 calc R . .
C20 C -0.8090(2) 0.5651(3) -0.2577(2) 0.0253(7) Uani 1 1 d . . .
H20A H -0.8008 0.6138 -0.2115 0.030 Uiso 1 1 calc R . .
C21 C -0.8906(2) 0.5335(3) -0.3147(2) 0.0248(7) Uani 1 1 d . . .
C22 C -0.9649(2) 0.5729(3) -0.3010(3) 0.0351(9) Uani 1 1 d . . .
H22A H -0.9550 0.5622 -0.2367 0.053 Uiso 1 1 calc R . .
H22B H -1.0162 0.5373 -0.3424 0.053 Uiso 1 1 calc R . .
H22C H -0.9717 0.6446 -0.3151 0.053 Uiso 1 1 calc R . .
C23 C -0.9021(2) 0.4630(3) -0.3840(2) 0.0229(7) Uani 1 1 d . . .
H23A H -0.9575 0.4413 -0.4238 0.027 Uiso 1 1 calc R . .
C25 C -0.83386(19) 0.4243(2) -0.3954(2) 0.0198(6) Uani 1 1 d . . .
C26 C -0.8473(2) 0.3452(3) -0.4676(2) 0.0251(7) Uani 1 1 d . . .
H26A H -0.9065 0.3454 -0.5133 0.038 Uiso 1 1 calc R . .
H26B H -0.8329 0.2794 -0.4378 0.038 Uiso 1 1 calc R . .
H26C H -0.8112 0.3594 -0.4985 0.038 Uiso 1 1 calc R . .
C27 C -0.6762(2) 0.0501(2) -0.1993(2) 0.0259(7) Uani 1 1 d . . .
H27A H -0.6511 -0.0054 -0.2209 0.031 Uiso 1 1 calc R . .
C28 C -0.7621(2) 0.0599(2) -0.2499(2) 0.0266(7) Uani 1 1 d . . .
H28A H -0.7874 0.0110 -0.3020 0.032 Uiso 1 1 calc R . .
C29 C -0.8217(2) 0.0928(3) -0.2093(3) 0.0303(8) Uani 1 1 d . . .
H29A H -0.7964 0.0758 -0.1426 0.036 Uiso 1 1 calc R . .
H29B H -0.8753 0.0554 -0.2400 0.036 Uiso 1 1 calc R . .
C30 C -0.8401(2) 0.2047(3) -0.2208(2) 0.0275(7) Uani 1 1 d . . .
H30A H -0.8872 0.2168 -0.2825 0.033 Uiso 1 1 calc R . .
H30B H -0.8586 0.2268 -0.1737 0.033 Uiso 1 1 calc R . .
C31 C -0.7653(2) 0.2673(2) -0.2117(2) 0.0212(6) Uani 1 1 d . . .
H31A H -0.7798 0.3382 -0.2324 0.025 Uiso 1 1 calc R . .
C32 C -0.6827(2) 0.2537(2) -0.1478(2) 0.0203(6) Uani 1 1 d . . .
H32A H -0.6489 0.3168 -0.1312 0.024 Uiso 1 1 calc R . .
C33 C -0.6523(2) 0.1764(3) -0.0710(2) 0.0254(7) Uani 1 1 d . . .
H33A H -0.6980 0.1632 -0.0522 0.030 Uiso 1 1 calc R . .
H33B H -0.6038 0.2042 -0.0168 0.030 Uiso 1 1 calc R . .
C34 C -0.6256(2) 0.0768(3) -0.0984(2) 0.0303(8) Uani 1 1 d . . .
H34A H -0.5652 0.0809 -0.0849 0.036 Uiso 1 1 calc R . .
H34B H -0.6319 0.0226 -0.0598 0.036 Uiso 1 1 calc R . .
B1 B -0.5900(3) -0.2664(3) -0.5068(3) 0.0290(8) Uani 1 1 d . . .
F1 F -0.57844(19) -0.3126(2) -0.57846(19) 0.0523(7) Uani 1 1 d . . .
F2 F -0.52888(15) -0.19439(19) -0.4670(2) 0.0482(7) Uani 1 1 d . . .
F3 F -0.58413(17) -0.33681(18) -0.44104(18) 0.0447(6) Uani 1 1 d . . .
F4 F -0.66892(14) -0.22005(19) -0.54184(17) 0.0394(6) Uani 1 1 d . . .
C35 C -0.1685(3) -0.8290(4) -0.8734(3) 0.0548(14) Uani 1 1 d . . .
H35A H -0.2127 -0.8520 -0.8553 0.066 Uiso 1 1 calc R . .
H35B H -0.1808 -0.7586 -0.8941 0.066 Uiso 1 1 calc R . .
Cl1 Cl -0.17127(7) -0.90283(8) -0.96478(7) 0.0414(2) Uani 1 1 d . . .
Cl2 Cl -0.06883(11) -0.83579(11) -0.77671(11) 0.0796(5) Uani 1 1 d . . .

loop_
_atom_site_aniso_label
_atom_site_aniso_U_11
_atom_site_aniso_U_22
_atom_site_aniso_U_33
_atom_site_aniso_U_23
_atom_site_aniso_U_13
_atom_site_aniso_U_12
Rh1 0.01703(10) 0.01423(11) 0.01574(10) -0.00103(8) 0.00878(8) -0.00244(8)
N1 0.0193(11) 0.0147(12) 0.0201(11) -0.0011(9) 0.0107(9) 0.0000(9)
N2 0.0173(11) 0.0184(12) 0.0192(11) -0.0006(9) 0.0083(9) -0.0012(10)
N3 0.0158(10) 0.0171(12) 0.0185(11) -0.0017(9) 0.0071(9) -0.0041(9)
N4 0.0195(11) 0.0169(12) 0.0181(11) -0.0009(9) 0.0091(9) -0.0039(10)
C1 0.0361(17) 0.0218(16) 0.0263(16) 0.0032(13) 0.0133(14) 0.0051(14)
C2 0.0236(13) 0.0184(14) 0.0215(14) -0.0036(11) 0.0117(11) 0.0000(12)
C3 0.0368(17) 0.0195(15) 0.0285(16) -0.0035(12) 0.0190(13) -0.0071(13)
C4 0.0317(16) 0.0273(17) 0.0310(16) -0.0109(13) 0.0181(13) -0.0137(14)
C5 0.0322(18) 0.039(2) 0.053(2) -0.0092(18) 0.0196(17) -0.0186(17)
C6 0.0185(13) 0.0281(17) 0.0254(15) -0.0052(13) 0.0069(12) -0.0031(13)
C7 0.0231(14) 0.0207(15) 0.0183(13) -0.0029(11) 0.0103(11) 0.0002(12)
C8 0.0251(15) 0.0213(15) 0.0250(15) 0.0014(12) 0.0095(12) 0.0001(13)
C9 0.0199(13) 0.0166(14) 0.0200(13) -0.0044(11) 0.0108(10) -0.0032(11)
C10 0.0248(14) 0.0237(16) 0.0239(14) -0.0037(12) 0.0145(12) 0.0003(12)
C11 0.0191(13) 0.0251(16) 0.0258(14) -0.0014(12) 0.0129(11) 0.0002(12)
C12 0.0184(12) 0.0153(13) 0.0168(12) 0.0006(10) 0.0072(10) -0.0013(11)
C13 0.0140(12) 0.0201(15) 0.0243(14) -0.0001(12) 0.0073(11) -0.0018(11)
C14 0.0185(13) 0.0192(14) 0.0210(13) -0.0019(11) 0.0091(11) -0.0079(11)
C15 0.0250(14) 0.0194(14) 0.0181(13) -0.0002(11) 0.0101(11) -0.0061(12)
C16 0.0169(12) 0.0150(13) 0.0149(12) -0.0012(10) 0.0067(10) -0.0022(10)
C17 0.0213(13) 0.0139(13) 0.0197(13) 0.0027(10) 0.0107(11) -0.0002(11)
C18 0.0253(14) 0.0154(14) 0.0213(14) -0.0004(11) 0.0098(11) -0.0049(12)
C19 0.0303(16) 0.0267(17) 0.0264(16) -0.0093(13) 0.0116(13) -0.0094(14)
C20 0.0340(16) 0.0182(15) 0.0278(15) -0.0021(12) 0.0173(13) -0.0012(13)
C21 0.0288(15) 0.0190(15) 0.0306(16) 0.0060(12) 0.0166(13) 0.0037(12)
C22 0.0320(17) 0.033(2) 0.046(2) 0.0010(16) 0.0224(15) 0.0069(15)
C23 0.0176(13) 0.0232(16) 0.0262(15) 0.0050(12) 0.0080(11) 0.0007(12)
C25 0.0215(13) 0.0168(14) 0.0206(14) 0.0013(11) 0.0087(11) -0.0037(11)
C26 0.0220(14) 0.0278(17) 0.0239(15) -0.0048(13) 0.0085(12) -0.0057(13)
C27 0.0437(17) 0.0147(14) 0.0263(15) 0.0004(12) 0.0218(13) -0.0017(13)
C28 0.0423(16) 0.0167(15) 0.0328(16) -0.0056(12) 0.0274(13) -0.0102(13)
C29 0.0380(17) 0.0279(17) 0.0354(17) -0.0069(14) 0.0258(14) -0.0115(14)
C30 0.0267(15) 0.0317(18) 0.0302(16) -0.0038(13) 0.0180(13) -0.0033(14)
C31 0.0283(14) 0.0201(15) 0.0207(13) -0.0004(11) 0.0159(11) 0.0005(12)
C32 0.0266(14) 0.0150(14) 0.0212(14) -0.0029(11) 0.0121(11) -0.0038(12)
C33 0.0318(16) 0.0223(16) 0.0218(15) 0.0005(12) 0.0115(12) 0.0005(13)
C34 0.0434(19) 0.0244(17) 0.0245(16) 0.0034(13) 0.0161(14) 0.0033(15)
B1 0.0348(18) 0.0254(19) 0.0360(19) 0.0057(15) 0.0239(15) 0.0022(16)
F1 0.0775(16) 0.0475(15) 0.0523(14) 0.0015(11) 0.0472(12) 0.0105(13)
F2 0.0350(12) 0.0336(13) 0.0790(18) 0.0013(12) 0.0274(12) -0.0071(10)
F3 0.0663(14) 0.0298(12) 0.0546(13) 0.0150(10) 0.0418(11) 0.0054(11)
F4 0.0287(10) 0.0422(13) 0.0496(13) 0.0042(11) 0.0191(9) 0.0040(10)
C35 0.048(2) 0.050(3) 0.052(3) -0.016(2) 0.009(2) 0.020(2)
Cl1 0.0575(6) 0.0275(5) 0.0397(5) -0.0022(4) 0.0215(4) 0.0007(4)
Cl2 0.0756(10) 0.0449(7) 0.0714(9) -0.0239(6) -0.0117(7) 0.0051(7)

loop_
_geom_bond_atom_site_label_1
_geom_bond_atom_site_label_2
_geom_bond_distance
_geom_bond_site_symmetry_2
_geom_bond_publ_flag
Rh1 C12 2.054(3) . ?
Rh1 C16 2.058(3) . ?
Rh1 C27 2.185(3) . ?
Rh1 C32 2.204(3) . ?
Rh1 C31 2.216(3) . ?
Rh1 C28 2.223(3) . ?
N1 C12 1.367(4) . ?
N1 C10 1.392(4) . ?
N1 C9 1.443(4) . ?
N2 C12 1.358(4) . ?
N2 C11 1.384(4) . ?
N2 C13 1.457(4) . ?
N3 C16 1.358(4) . ?
N3 C14 1.388(4) . ?
N3 C13 1.448(4) . ?
N4 C16 1.375(4) . ?
N4 C15 1.393(4) . ?
N4 C17 1.443(4) . ?
C1 C2 1.511(5) . ?
C2 C9 1.394(4) . ?
C2 C3 1.395(5) . ?
C3 C4 1.378(5) . ?
C4 C6 1.400(5) . ?
C4 C5 1.503(5) . ?
C6 C7 1.398(5) . ?
C7 C9 1.395(4) . ?
C7 C8 1.511(5) . ?
C10 C11 1.346(5) . ?
C14 C15 1.340(5) . ?
C17 C25 1.386(4) . ?
C17 C18 1.403(4) . ?
C18 C20 1.395(5) . ?
C18 C19 1.501(4) . ?
C20 C21 1.392(5) . ?
C21 C23 1.403(5) . ?
C21 C22 1.512(5) . ?
C23 C25 1.392(5) . ?
C25 C26 1.509(5) . ?
C27 C28 1.377(5) . ?
C27 C34 1.513(5) . ?
C28 C29 1.520(5) . ?
C29 C30 1.525(5) . ?
C30 C31 1.512(5) . ?
C31 C32 1.379(4) . ?
C32 C33 1.516(4) . ?
C33 C34 1.537(5) . ?
B1 F2 1.376(5) . ?
B1 F3 1.384(5) . ?
B1 F4 1.397(5) . ?
B1 F1 1.397(5) . ?
C35 Cl1 1.751(5) . ?
C35 Cl2 1.769(5) . ?
